data_1527140
loop_
_publ_author_name
'Berger, R.'

_publ_section_title
;
 Structure refinement of Ti5 Sb3 from single-crystal data
;
_journal_name_full 'Acta Chemica Scandinavica, Series A: (28,1974-)'
_journal_page_first 889
_journal_page_last 890
_journal_volume 31
_journal_year 1977
_chemical_formula_sum 'Sb3 Ti5'
_space_group_IT_number 62
_symmetry_space_group_name_Hall '-P 2ac 2n'
_symmetry_space_group_name_H-M 'P n m a'
_cell_angle_alpha 90
_cell_angle_beta 90
_cell_angle_gamma 90
_cell_formula_units_Z 4
_cell_length_a 10.2173
_cell_length_b 8.3281
_cell_length_c 7.1459
_cell_volume 608.050
_citation_journal_id_ASTM ACAPCT
_cod_data_source_file Berger_ACAPCT_1977_791.cif
_cod_data_source_block Sb3Ti5
_cod_original_cell_volume 608.0496
_cod_database_code 1527140

loop_
_symmetry_equiv_pos_as_xyz
x,y,z
-x+1/2,-y,z+1/2
x+1/2,-y+1/2,-z+1/2
-x,y+1/2,-z
-x,-y,-z
x-1/2,y,-z-1/2
-x-1/2,y-1/2,z-1/2
x,-y-1/2,z

loop_
_atom_site_label
_atom_site_type_symbol
_atom_site_fract_x
_atom_site_fract_y
_atom_site_fract_z
_atom_site_occupancy
_atom_site_U_iso_or_equiv
Ti3 Ti 0.28158 0.25 0.3316 1 0.0
Ti4 Ti 0.00533 0.25 0.52152 1 0.0
Ti1 Ti 0.05705 0.05823 0.20174 1 0.0
Sb1 Sb 0.32279 0.49075 0.06612 1 0.0
Sb2 Sb 0.47625 0.25 0.58965 1 0.0
Ti2 Ti 0.23539 0.25 0.81717 1 0.0
